data_7249604
loop_
_publ_author_name
'Hardin, Maison'
'Zeller, Matthias'
'Rosokha, Sergiy V.'

_publ_section_title
;
 Complexes of N-chloroquinuclidinium with chloride: strong halogen bonding
 via chlorine atoms
;
_journal_issue 48
_journal_name_full CrystEngComm
_journal_page_first 6784
_journal_page_last 6788
_journal_paper_doi 10.1039/D4CE01053A
_journal_volume 26
_journal_year 2024
_chemical_formula_sum 'C7 H4 Cl N O3 S'
_chemical_formula_weight 217.62
_space_group_crystal_system monoclinic
_space_group_IT_number 14
_space_group_name_Hall '-P 2ybc'
_space_group_name_H-M_alt 'P 1 21/c 1'
_atom_sites_solution_hydrogens geom
_atom_sites_solution_primary dual
_atom_sites_solution_secondary difmap
_audit_creation_method SHELXL-2019/3
_audit_update_record
;
2024-09-16 deposited with the CCDC.	2024-11-19 downloaded from the CCDC.
;
_cell_angle_alpha 90
_cell_angle_beta 116.892(2)
_cell_angle_gamma 90
_cell_formula_units_Z 8
_cell_length_a 8.4794(5)
_cell_length_b 28.3380(18)
_cell_length_c 7.7102(5)
_cell_measurement_reflns_used 9737
_cell_measurement_temperature 150(2)
_cell_measurement_theta_max 33.1586
_cell_measurement_theta_min 2.8752
_cell_volume 1652.33(18)
_computing_cell_refinement 'SAINT V8.40B (Bruker, 2020)'
_computing_data_collection 'Apex5 v2023.9-2 (Bruker, 2023)'
_computing_data_reduction 'SAINT V8.40B (Bruker, 2020)'
_computing_structure_refinement
;  
SHELXL-2019/2 (Sheldrick, 2015a, 2019), 
SHELXLE Rev1613 (H\"ubschle et al., 2011)
;
_computing_structure_solution 'SHELXT (Sheldrick, 2015b)'
_diffrn_ambient_temperature 150(2)
_diffrn_detector_area_resol_mean 7.4074
_diffrn_detector_type 'PhotonII charge-integrating pixel array (CPAD)'
_diffrn_measured_fraction_theta_full 0.997
_diffrn_measured_fraction_theta_max 0.997
_diffrn_measurement_device 'three circle diffractometer'
_diffrn_measurement_device_type 'Bruker AXS D8 Quest'
_diffrn_measurement_method 'omega and phi scans'
_diffrn_radiation_monochromator 'Triumph curved graphite crystal'
_diffrn_radiation_type MoK\a
_diffrn_radiation_wavelength 0.71073
_diffrn_reflns_av_R_equivalents 0.0257
_diffrn_reflns_av_unetI/netI 0.0151
_diffrn_reflns_Laue_measured_fraction_full 0.997
_diffrn_reflns_Laue_measured_fraction_max 0.997
_diffrn_reflns_limit_h_max 12
_diffrn_reflns_limit_h_min -13
_diffrn_reflns_limit_k_max 43
_diffrn_reflns_limit_k_min -43
_diffrn_reflns_limit_l_max 11
_diffrn_reflns_limit_l_min -11
_diffrn_reflns_number 49424
_diffrn_reflns_point_group_measured_fraction_full 0.997
_diffrn_reflns_point_group_measured_fraction_max 0.997
_diffrn_reflns_theta_full 25.242
_diffrn_reflns_theta_max 33.161
_diffrn_reflns_theta_min 2.693
_diffrn_source 'fine focus sealed tube X-ray source'
_diffrn_source_current '30 mA'
_diffrn_source_voltage '50 kV'
_exptl_absorpt_coefficient_mu 0.683
_exptl_absorpt_correction_T_max 0.7465
_exptl_absorpt_correction_T_min 0.6632
_exptl_absorpt_correction_type multi-scan
_exptl_absorpt_process_details
;
 SADABS 2016/2: Krause, L., Herbst-Irmer, R., Sheldrick G.M. & Stalke D.,
 J. Appl. Cryst. 48 (2015) 3-10
;
_exptl_crystal_colour colourless
_exptl_crystal_density_diffrn 1.750
_exptl_crystal_description block
_exptl_crystal_F_000 880
_exptl_crystal_size_max 0.320
_exptl_crystal_size_mid 0.190
_exptl_crystal_size_min 0.160
_refine_diff_density_max 0.483
_refine_diff_density_min -0.349
_refine_diff_density_rms 0.061
_refine_ls_extinction_coef 0.0018(4)
_refine_ls_extinction_expression Fc^*^=kFc[1+0.001xFc^2^\l^3^/sin(2\q)]^-1/4^
_refine_ls_extinction_method 'SHELXL-2019/2 (Sheldrick 2019)'
_refine_ls_goodness_of_fit_ref 1.124
_refine_ls_hydrogen_treatment constr
_refine_ls_matrix_type full
_refine_ls_number_parameters 236
_refine_ls_number_reflns 6276
_refine_ls_number_restraints 0
_refine_ls_restrained_S_all 1.124
_refine_ls_R_factor_all 0.0312
_refine_ls_R_factor_gt 0.0284
_refine_ls_shift/su_max 0.002
_refine_ls_shift/su_mean 0.000
_refine_ls_structure_factor_coef Fsqd
_refine_ls_weighting_details 'w=1/[\s^2^(Fo^2^)+(0.0338P)^2^+0.7543P] where P=(Fo^2^+2Fc^2^)/3'
_refine_ls_weighting_scheme calc
_refine_ls_wR_factor_gt 0.0772
_refine_ls_wR_factor_ref 0.0783
_reflns_Friedel_coverage 0.000
_reflns_number_gt 5879
_reflns_number_total 6276
_reflns_threshold_expression 'I > 2\s(I)'
_cod_data_source_file d4ce01053a2.cif
_cod_data_source_block RS243a_0m
_cod_depositor_comments 'Adding full bibliography for 7249603--7249605.cif.'
_cod_original_sg_symbol_H-M 'P 21/c'
_cod_database_code 7249604
_shelx_shelxl_version_number 2019/3
_shelx_space_group_comment
;
The symmetry employed for this shelxl refinement is uniquely defined
by the following loop, which should always be used as a source of
symmetry information in preference to the above space-group names.
They are only intended as comments.
;
_shelx_estimated_absorpt_t_min 0.811
_shelx_estimated_absorpt_t_max 0.899

loop_
_space_group_symop_operation_xyz
'x, y, z'
'-x, y+1/2, -z+1/2'
'-x, -y, -z'
'x, -y-1/2, z-1/2'

loop_
_atom_site_label
_atom_site_type_symbol
_atom_site_fract_x
_atom_site_fract_y
_atom_site_fract_z
_atom_site_U_iso_or_equiv
_atom_site_adp_type
_atom_site_occupancy
_atom_site_site_symmetry_order
_atom_site_calc_flag
_atom_site_refinement_flags_posn
_atom_site_refinement_flags_adp
_atom_site_refinement_flags_occupancy
_atom_site_disorder_assembly
_atom_site_disorder_group
Cl1_1 Cl 0.63141(3) 0.84784(2) 0.39466(4) 0.02437(6) Uani 1 1 d . . . . .
S1_1 S 0.97226(3) 0.84352(2) 0.73942(4) 0.01685(6) Uani 1 1 d . . . . .
O1_1 O 0.69005(11) 0.74332(3) 0.43115(13) 0.02735(18) Uani 1 1 d . . . . .
O2_1 O 0.93990(12) 0.86745(3) 0.88267(13) 0.02588(17) Uani 1 1 d . . . . .
O3_1 O 1.04384(12) 0.87003(3) 0.63377(13) 0.02517(17) Uani 1 1 d . . . . .
N1_1 N 0.78391(12) 0.81573(3) 0.57905(14) 0.02153(17) Uani 1 1 d . . . . .
C1_1 C 0.79970(13) 0.76712(4) 0.55849(15) 0.01830(17) Uani 1 1 d . . . . .
C2_1 C 0.97214(13) 0.75202(3) 0.71693(14) 0.01647(16) Uani 1 1 d . . . . .
C3_1 C 1.07890(13) 0.78933(3) 0.82261(14) 0.01616(16) Uani 1 1 d . . . . .
C4_1 C 1.24701(14) 0.78287(4) 0.97346(15) 0.02051(18) Uani 1 1 d . . . . .
H4_1 H 1.317673 0.808749 1.045120 0.025 Uiso 1 1 calc R U . . .
C5_1 C 1.30724(14) 0.73651(4) 1.01480(17) 0.0234(2) Uani 1 1 d . . . . .
H5_1 H 1.422553 0.730571 1.115901 0.028 Uiso 1 1 calc R U . . .
C6_1 C 1.20201(15) 0.69868(4) 0.91107(17) 0.0234(2) Uani 1 1 d . . . . .
H6_1 H 1.246503 0.667443 0.943018 0.028 Uiso 1 1 calc R U . . .
C7_1 C 1.03196(14) 0.70596(4) 0.76070(16) 0.02057(19) Uani 1 1 d . . . . .
H7_1 H 0.959696 0.680144 0.690729 0.025 Uiso 1 1 calc R U . . .
C1_2 C 0.37429(13) 0.58090(4) 0.44390(15) 0.01782(17) Uani 1 1 d . . . . .
Cl1_2 Cl 0.55299(4) 0.64591(2) 0.35195(4) 0.02434(6) Uani 1 1 d . . . . .
S1_2 S 0.40908(4) 0.55838(2) 0.13109(4) 0.01908(6) Uani 1 1 d . . . . .
O1_2 O 0.38241(12) 0.60397(3) 0.57963(12) 0.02469(16) Uani 1 1 d . . . . .
O2_2 O 0.29053(13) 0.58083(4) -0.04538(14) 0.03022(19) Uani 1 1 d . . . . .
O3_2 O 0.57515(12) 0.54198(3) 0.14982(14) 0.02687(17) Uani 1 1 d . . . . .
N1_2 N 0.44766(15) 0.59426(3) 0.32315(16) 0.02532(19) Uani 1 1 d . . . . .
C2_2 C 0.28965(13) 0.53436(4) 0.37584(15) 0.01729(17) Uani 1 1 d . . . . .
C3_2 C 0.30022(14) 0.51758(4) 0.21145(15) 0.01784(17) Uani 1 1 d . . . . .
C4_2 C 0.22938(16) 0.47457(4) 0.12731(17) 0.0231(2) Uani 1 1 d . . . . .
H4_2 H 0.236870 0.463512 0.014954 0.028 Uiso 1 1 calc R U . . .
C5_2 C 0.14634(16) 0.44821(4) 0.21554(19) 0.0253(2) Uani 1 1 d . . . . .
H5_2 H 0.095416 0.418581 0.161465 0.030 Uiso 1 1 calc R U . . .
C6_2 C 0.13644(16) 0.46432(4) 0.38066(19) 0.0250(2) Uani 1 1 d . . . . .
H6_2 H 0.080415 0.445378 0.438335 0.030 Uiso 1 1 calc R U . . .
C7_2 C 0.20774(15) 0.50795(4) 0.46287(17) 0.02162(19) Uani 1 1 d . . . . .
H7_2 H 0.200242 0.519158 0.575040 0.026 Uiso 1 1 calc R U . . .

loop_
_atom_site_aniso_label
_atom_site_aniso_U_11
_atom_site_aniso_U_22
_atom_site_aniso_U_33
_atom_site_aniso_U_23
_atom_site_aniso_U_13
_atom_site_aniso_U_12
Cl1_1 0.01850(11) 0.02179(12) 0.02371(12) 0.00623(9) 0.00153(9) 0.00200(8)
S1_1 0.01593(10) 0.01430(10) 0.01733(10) 0.00014(7) 0.00490(8) -0.00092(7)
O1_1 0.0230(4) 0.0224(4) 0.0244(4) -0.0022(3) -0.0001(3) -0.0055(3)
O2_1 0.0273(4) 0.0233(4) 0.0269(4) -0.0054(3) 0.0122(3) 0.0022(3)
O3_1 0.0264(4) 0.0211(4) 0.0272(4) 0.0052(3) 0.0113(3) -0.0038(3)
N1_1 0.0166(4) 0.0164(4) 0.0210(4) 0.0022(3) -0.0008(3) 0.0006(3)
C1_1 0.0167(4) 0.0171(4) 0.0174(4) 0.0016(3) 0.0045(3) -0.0012(3)
C2_1 0.0159(4) 0.0161(4) 0.0151(4) 0.0007(3) 0.0049(3) -0.0009(3)
C3_1 0.0155(4) 0.0153(4) 0.0155(4) 0.0009(3) 0.0051(3) -0.0006(3)
C4_1 0.0167(4) 0.0214(4) 0.0181(4) 0.0012(3) 0.0032(3) -0.0020(3)
C5_1 0.0178(4) 0.0255(5) 0.0214(5) 0.0052(4) 0.0039(4) 0.0031(4)
C6_1 0.0235(5) 0.0198(5) 0.0241(5) 0.0053(4) 0.0083(4) 0.0047(4)
C7_1 0.0224(5) 0.0158(4) 0.0209(4) 0.0007(3) 0.0075(4) 0.0001(3)
C1_2 0.0169(4) 0.0163(4) 0.0191(4) -0.0005(3) 0.0072(3) 0.0011(3)
Cl1_2 0.02186(12) 0.02101(12) 0.02769(13) 0.00090(9) 0.00903(10) -0.00548(9)
S1_2 0.02094(11) 0.01827(11) 0.02089(11) 0.00021(8) 0.01198(9) 0.00019(8)
O1_2 0.0297(4) 0.0232(4) 0.0209(4) -0.0062(3) 0.0112(3) -0.0033(3)
O2_2 0.0311(4) 0.0321(5) 0.0265(4) 0.0102(3) 0.0123(4) 0.0029(4)
O3_2 0.0244(4) 0.0309(4) 0.0316(4) -0.0013(3) 0.0181(3) 0.0026(3)
N1_2 0.0334(5) 0.0180(4) 0.0333(5) -0.0075(4) 0.0228(4) -0.0087(4)
C2_2 0.0175(4) 0.0154(4) 0.0186(4) -0.0001(3) 0.0079(3) 0.0010(3)
C3_2 0.0189(4) 0.0160(4) 0.0201(4) -0.0002(3) 0.0102(3) 0.0009(3)
C4_2 0.0272(5) 0.0182(4) 0.0265(5) -0.0049(4) 0.0145(4) -0.0015(4)
C5_2 0.0271(5) 0.0173(5) 0.0337(6) -0.0041(4) 0.0158(5) -0.0034(4)
C6_2 0.0280(5) 0.0195(5) 0.0323(6) 0.0016(4) 0.0178(5) -0.0018(4)
C7_2 0.0247(5) 0.0204(5) 0.0234(5) 0.0008(4) 0.0141(4) 0.0008(4)

loop_
_atom_type_symbol
_atom_type_description
_atom_type_scat_dispersion_real
_atom_type_scat_dispersion_imag
_atom_type_scat_source
C C 0.0033 0.0016 'International Tables Vol C Tables 4.2.6.8 and 6.1.1.4'
H H 0.0000 0.0000 'International Tables Vol C Tables 4.2.6.8 and 6.1.1.4'
N N 0.0061 0.0033 'International Tables Vol C Tables 4.2.6.8 and 6.1.1.4'
O O 0.0106 0.0060 'International Tables Vol C Tables 4.2.6.8 and 6.1.1.4'
S S 0.1246 0.1234 'International Tables Vol C Tables 4.2.6.8 and 6.1.1.4'
Cl Cl 0.1484 0.1585 'International Tables Vol C Tables 4.2.6.8 and 6.1.1.4'

loop_
_geom_angle_atom_site_label_1
_geom_angle_atom_site_label_2
_geom_angle_atom_site_label_3
_geom_angle
_geom_angle_site_symmetry_1
_geom_angle_site_symmetry_3
_geom_angle_publ_flag
O2_1 S1_1 O3_1 118.17(6) . . ?
O2_1 S1_1 N1_1 109.64(5) . . ?
O3_1 S1_1 N1_1 109.21(5) . . ?
O2_1 S1_1 C3_1 112.48(5) . . ?
O3_1 S1_1 C3_1 112.82(5) . . ?
N1_1 S1_1 C3_1 91.13(5) . . ?
C1_1 N1_1 Cl1_1 120.69(7) . . ?
C1_1 N1_1 S1_1 115.46(7) . . ?
Cl1_1 N1_1 S1_1 118.03(6) . . ?
O1_1 C1_1 N1_1 124.32(10) . . ?
O1_1 C1_1 C2_1 128.22(10) . . ?
N1_1 C1_1 C2_1 107.45(8) . . ?
C7_1 C2_1 C3_1 120.26(9) . . ?
C7_1 C2_1 C1_1 126.06(9) . . ?
C3_1 C2_1 C1_1 113.67(9) . . ?
C4_1 C3_1 C2_1 122.79(9) . . ?
C4_1 C3_1 S1_1 126.06(8) . . ?
C2_1 C3_1 S1_1 111.15(7) . . ?
C3_1 C4_1 C5_1 116.63(10) . . ?
C3_1 C4_1 H4_1 121.7 . . ?
C5_1 C4_1 H4_1 121.7 . . ?
C6_1 C5_1 C4_1 121.41(10) . . ?
C6_1 C5_1 H5_1 119.3 . . ?
C4_1 C5_1 H5_1 119.3 . . ?
C5_1 C6_1 C7_1 121.03(10) . . ?
C5_1 C6_1 H6_1 119.5 . . ?
C7_1 C6_1 H6_1 119.5 . . ?
C2_1 C7_1 C6_1 117.88(10) . . ?
C2_1 C7_1 H7_1 121.1 . . ?
C6_1 C7_1 H7_1 121.1 . . ?
O1_2 C1_2 N1_2 124.50(10) . . ?
O1_2 C1_2 C2_2 128.13(10) . . ?
N1_2 C1_2 C2_2 107.36(9) . . ?
O2_2 S1_2 O3_2 118.67(6) . . ?
O2_2 S1_2 N1_2 109.82(6) . . ?
O3_2 S1_2 N1_2 108.30(6) . . ?
O2_2 S1_2 C3_2 111.98(5) . . ?
O3_2 S1_2 C3_2 113.69(5) . . ?
N1_2 S1_2 C3_2 90.65(5) . . ?
C1_2 N1_2 Cl1_2 121.58(8) . . ?
C1_2 N1_2 S1_2 116.95(7) . . ?
Cl1_2 N1_2 S1_2 121.22(6) . . ?
C7_2 C2_2 C3_2 120.61(10) . . ?
C7_2 C2_2 C1_2 125.42(10) . . ?
C3_2 C2_2 C1_2 113.96(9) . . ?
C4_2 C3_2 C2_2 122.27(10) . . ?
C4_2 C3_2 S1_2 126.86(8) . . ?
C2_2 C3_2 S1_2 110.86(8) . . ?
C3_2 C4_2 C5_2 116.77(10) . . ?
C3_2 C4_2 H4_2 121.6 . . ?
C5_2 C4_2 H4_2 121.6 . . ?
C6_2 C5_2 C4_2 121.54(10) . . ?
C6_2 C5_2 H5_2 119.2 . . ?
C4_2 C5_2 H5_2 119.2 . . ?
C5_2 C6_2 C7_2 120.88(11) . . ?
C5_2 C6_2 H6_2 119.6 . . ?
C7_2 C6_2 H6_2 119.6 . . ?
C2_2 C7_2 C6_2 117.91(10) . . ?
C2_2 C7_2 H7_2 121.0 . . ?
C6_2 C7_2 H7_2 121.0 . . ?

loop_
_geom_bond_atom_site_label_1
_geom_bond_atom_site_label_2
_geom_bond_distance
_geom_bond_site_symmetry_2
_geom_bond_publ_flag
Cl1_1 N1_1 1.6906(9) . ?
S1_1 O2_1 1.4245(9) . ?
S1_1 O3_1 1.4294(9) . ?
S1_1 N1_1 1.7069(9) . ?
S1_1 C3_1 1.7501(10) . ?
O1_1 C1_1 1.2072(13) . ?
N1_1 C1_1 1.4000(14) . ?
C1_1 C2_1 1.4824(14) . ?
C2_1 C7_1 1.3858(14) . ?
C2_1 C3_1 1.3907(14) . ?
C3_1 C4_1 1.3850(14) . ?
C4_1 C5_1 1.3935(16) . ?
C4_1 H4_1 0.9500 . ?
C5_1 C6_1 1.3925(17) . ?
C5_1 H5_1 0.9500 . ?
C6_1 C7_1 1.3977(15) . ?
C6_1 H6_1 0.9500 . ?
C7_1 H7_1 0.9500 . ?
C1_2 O1_2 1.2092(13) . ?
C1_2 N1_2 1.3861(14) . ?
C1_2 C2_2 1.4795(14) . ?
Cl1_2 N1_2 1.6762(10) . ?
S1_2 O2_2 1.4246(9) . ?
S1_2 O3_2 1.4268(9) . ?
S1_2 N1_2 1.7017(10) . ?
S1_2 C3_2 1.7578(11) . ?
C2_2 C7_2 1.3836(15) . ?
C2_2 C3_2 1.3941(14) . ?
C3_2 C4_2 1.3837(15) . ?
C4_2 C5_2 1.3963(17) . ?
C4_2 H4_2 0.9500 . ?
C5_2 C6_2 1.3903(17) . ?
C5_2 H5_2 0.9500 . ?
C6_2 C7_2 1.3964(16) . ?
C6_2 H6_2 0.9500 . ?
C7_2 H7_2 0.9500 . ?

loop_
_geom_torsion_atom_site_label_1
_geom_torsion_atom_site_label_2
_geom_torsion_atom_site_label_3
_geom_torsion_atom_site_label_4
_geom_torsion
_geom_torsion_site_symmetry_1
_geom_torsion_site_symmetry_2
_geom_torsion_site_symmetry_3
_geom_torsion_site_symmetry_4
_geom_torsion_publ_flag
O2_1 S1_1 N1_1 C1_1 -123.84(9) . . . . ?
O3_1 S1_1 N1_1 C1_1 105.23(9) . . . . ?
C3_1 S1_1 N1_1 C1_1 -9.45(9) . . . . ?
O2_1 S1_1 N1_1 Cl1_1 82.78(8) . . . . ?
O3_1 S1_1 N1_1 Cl1_1 -48.14(8) . . . . ?
C3_1 S1_1 N1_1 Cl1_1 -162.82(7) . . . . ?
Cl1_1 N1_1 C1_1 O1_1 -15.09(16) . . . . ?
S1_1 N1_1 C1_1 O1_1 -167.70(10) . . . . ?
Cl1_1 N1_1 C1_1 C2_1 164.21(8) . . . . ?
S1_1 N1_1 C1_1 C2_1 11.60(12) . . . . ?
O1_1 C1_1 C2_1 C7_1 -7.39(19) . . . . ?
N1_1 C1_1 C2_1 C7_1 173.34(11) . . . . ?
O1_1 C1_1 C2_1 C3_1 170.96(11) . . . . ?
N1_1 C1_1 C2_1 C3_1 -8.31(13) . . . . ?
C7_1 C2_1 C3_1 C4_1 0.18(16) . . . . ?
C1_1 C2_1 C3_1 C4_1 -178.28(10) . . . . ?
C7_1 C2_1 C3_1 S1_1 -179.68(8) . . . . ?
C1_1 C2_1 C3_1 S1_1 1.86(11) . . . . ?
O2_1 S1_1 C3_1 C4_1 -64.02(11) . . . . ?
O3_1 S1_1 C3_1 C4_1 72.73(11) . . . . ?
N1_1 S1_1 C3_1 C4_1 -175.85(10) . . . . ?
O2_1 S1_1 C3_1 C2_1 115.84(8) . . . . ?
O3_1 S1_1 C3_1 C2_1 -107.42(8) . . . . ?
N1_1 S1_1 C3_1 C2_1 4.01(8) . . . . ?
C2_1 C3_1 C4_1 C5_1 0.72(16) . . . . ?
S1_1 C3_1 C4_1 C5_1 -179.44(9) . . . . ?
C3_1 C4_1 C5_1 C6_1 -0.95(17) . . . . ?
C4_1 C5_1 C6_1 C7_1 0.30(18) . . . . ?
C3_1 C2_1 C7_1 C6_1 -0.85(16) . . . . ?
C1_1 C2_1 C7_1 C6_1 177.41(10) . . . . ?
C5_1 C6_1 C7_1 C2_1 0.61(17) . . . . ?
O1_2 C1_2 N1_2 Cl1_2 -1.67(17) . . . . ?
C2_2 C1_2 N1_2 Cl1_2 178.90(8) . . . . ?
O1_2 C1_2 N1_2 S1_2 -175.97(9) . . . . ?
C2_2 C1_2 N1_2 S1_2 4.61(12) . . . . ?
O2_2 S1_2 N1_2 C1_2 108.98(10) . . . . ?
O3_2 S1_2 N1_2 C1_2 -119.99(9) . . . . ?
C3_2 S1_2 N1_2 C1_2 -4.72(10) . . . . ?
O2_2 S1_2 N1_2 Cl1_2 -65.34(9) . . . . ?
O3_2 S1_2 N1_2 Cl1_2 65.69(9) . . . . ?
C3_2 S1_2 N1_2 Cl1_2 -179.03(8) . . . . ?
O1_2 C1_2 C2_2 C7_2 -2.22(18) . . . . ?
N1_2 C1_2 C2_2 C7_2 177.18(10) . . . . ?
O1_2 C1_2 C2_2 C3_2 178.67(11) . . . . ?
N1_2 C1_2 C2_2 C3_2 -1.94(12) . . . . ?
C7_2 C2_2 C3_2 C4_2 0.52(16) . . . . ?
C1_2 C2_2 C3_2 C4_2 179.68(10) . . . . ?
C7_2 C2_2 C3_2 S1_2 179.55(8) . . . . ?
C1_2 C2_2 C3_2 S1_2 -1.29(11) . . . . ?
O2_2 S1_2 C3_2 C4_2 70.47(11) . . . . ?
O3_2 S1_2 C3_2 C4_2 -67.44(12) . . . . ?
N1_2 S1_2 C3_2 C4_2 -177.80(11) . . . . ?
O2_2 S1_2 C3_2 C2_2 -108.50(9) . . . . ?
O3_2 S1_2 C3_2 C2_2 113.59(8) . . . . ?
N1_2 S1_2 C3_2 C2_2 3.23(8) . . . . ?
C2_2 C3_2 C4_2 C5_2 -0.26(17) . . . . ?
S1_2 C3_2 C4_2 C5_2 -179.13(9) . . . . ?
C3_2 C4_2 C5_2 C6_2 -0.40(18) . . . . ?
C4_2 C5_2 C6_2 C7_2 0.82(19) . . . . ?
C3_2 C2_2 C7_2 C6_2 -0.10(16) . . . . ?
C1_2 C2_2 C7_2 C6_2 -179.16(10) . . . . ?
C5_2 C6_2 C7_2 C2_2 -0.55(18) . . . . ?
